data_4330659
loop_
_publ_author_name
'Tristan A. Tronic'
'Werner Kaminsky'
'Michael K. Coggins'
'James M. Mayer'

_publ_contact_author_address
;
Department of Chemistry
University of Washington
Seattle
Washington, 98195, USA
;
_publ_contact_author_email kaminsky@chem.washington.edu
_publ_contact_author_fax 00(206)6858665
_publ_contact_author_name 'Werner Kaminsky'
_publ_contact_author_phone 00(206)5437585
_publ_section_title
;
 Synthesis, Protonation, and Reduction of Ruthenium-Peroxo Complexes with
 Pendent Nitrogen Bases
;
_journal_name_full 'Inorganic Chemistry'
_journal_page_first 10916
_journal_page_last 10928
_journal_paper_doi 10.1021/ic3013987
_journal_volume 51
_journal_year 2012
_chemical_formula_moiety 'C40 H48 N2 O2 P2 Ru, 2(C F3 O3 S), C3 H6 O'
_chemical_formula_sum 'C45 H54 F6 N2 O9 P2 Ru S2'
_chemical_formula_weight 1108.03
_chemical_name_common tt4167
_chemical_name_systematic
;
 tt4167
;
_space_group_IT_number 14
_symmetry_cell_setting monoclinic
_symmetry_Int_Tables_number 14
_symmetry_space_group_name_Hall '-P 2yn'
_symmetry_space_group_name_H-M 'P 1 21/n 1'
_atom_sites_solution_hydrogens geom
_atom_sites_solution_primary direct
_atom_sites_solution_secondary difmap
_audit_conform_dict_location ftp://ftp.iucr.org/pub/cif_core.dic
_audit_conform_dict_name cif_core.dic
_audit_conform_dict_version 2.4
_audit_creation_date 2012-04-11T11:36:21-00:00
_audit_creation_method 'WinGX routine CIF_UPDATE'
_cell_angle_alpha 90
_cell_angle_beta 99.200(3)
_cell_angle_gamma 90
_cell_formula_units_Z 4
_cell_length_a 14.7040(10)
_cell_length_b 19.2540(14)
_cell_length_c 16.9090(12)
_cell_measurement_reflns_used 2370
_cell_measurement_temperature 100(2)
_cell_measurement_theta_max 20
_cell_measurement_theta_min 3
_cell_volume 4725.5(6)
_computing_cell_refinement 'SAINT (Bruker, 2007)'
_computing_data_collection 'APEX2 (Bruker, 2007)'
_computing_data_reduction 'SAINT (Bruker, 2007)'
_computing_molecular_graphics 'ORTEP-3 for Windows (Farrugia, 1997)'
_computing_publication_material 'SHELXL-97 (Sheldrick, 1997)'
_computing_structure_refinement 'SHELXL-97 (Sheldrick, 2008)'
_computing_structure_solution 'SHELXS97 (Sheldrick, 1997)'
_diffrn_ambient_temperature 100(2)
_diffrn_measured_fraction_theta_full 0.994
_diffrn_measured_fraction_theta_max 0.878
_diffrn_measurement_device_type 'Bruker APEXII CCD area-detector'
_diffrn_measurement_method '\f and \w scans'
_diffrn_radiation_monochromator graphite
_diffrn_radiation_type MoK\a
_diffrn_radiation_wavelength 0.71073
_diffrn_reflns_av_R_equivalents 0.063
_diffrn_reflns_av_unetI/netI 0.0347
_diffrn_reflns_limit_h_max 22
_diffrn_reflns_limit_h_min -21
_diffrn_reflns_limit_k_max 29
_diffrn_reflns_limit_k_min -27
_diffrn_reflns_limit_l_max 25
_diffrn_reflns_limit_l_min -23
_diffrn_reflns_number 164099
_diffrn_reflns_theta_full 25
_diffrn_reflns_theta_max 33.36
_diffrn_reflns_theta_min 1.61
_diffrn_source 'fine-focus sealed tube'
_exptl_absorpt_coefficient_mu 0.568
_exptl_absorpt_correction_T_max 0.9196
_exptl_absorpt_correction_T_min 0.784
_exptl_absorpt_correction_type multi-scan
_exptl_absorpt_process_details '(SADABS; Bruker, 2007)'
_exptl_crystal_colour orange
_exptl_crystal_density_diffrn 1.557
_exptl_crystal_description prism
_exptl_crystal_F_000 2280
_exptl_crystal_size_max 0.45
_exptl_crystal_size_mid 0.3
_exptl_crystal_size_min 0.15
_refine_diff_density_max 1.463
_refine_diff_density_min -2.06
_refine_diff_density_rms 0.117
_refine_ls_extinction_method none
_refine_ls_goodness_of_fit_ref 1.138
_refine_ls_hydrogen_treatment constr
_refine_ls_matrix_type full
_refine_ls_number_parameters 937
_refine_ls_number_reflns 16104
_refine_ls_number_restraints 506
_refine_ls_restrained_S_all 1.136
_refine_ls_R_factor_all 0.0884
_refine_ls_R_factor_gt 0.0636
_refine_ls_shift/su_max 0.001
_refine_ls_shift/su_mean 0
_refine_ls_structure_factor_coef Fsqd
_refine_ls_weighting_details 'calc w=1/[\s^2^(Fo^2^)+(0.0000P)^2^+21.5623P] where P=(Fo^2^+2Fc^2^)/3'
_refine_ls_weighting_scheme calc
_refine_ls_wR_factor_gt 0.1225
_refine_ls_wR_factor_ref 0.1394
_reflns_number_gt 12627
_reflns_number_total 16104
_reflns_threshold_expression >2\s(I)
_cod_data_source_file ic3013987_si_002_08.cif
_cod_data_source_block CpRuPPhNBnO2H
_cod_database_code 4330659

loop_
_symmetry_equiv_pos_as_xyz
'x, y, z'
'-x+1/2, y+1/2, -z+1/2'
'-x, -y, -z'
'x-1/2, -y-1/2, z-1/2'

loop_
_atom_site_label
_atom_site_type_symbol
_atom_site_fract_x
_atom_site_fract_y
_atom_site_fract_z
_atom_site_U_iso_or_equiv
_atom_site_adp_type
_atom_site_occupancy
_atom_site_symmetry_multiplicity
_atom_site_calc_flag
_atom_site_refinement_flags
_atom_site_disorder_assembly
_atom_site_disorder_group
C1 C 0.5247(2) 0.47895(17) 0.6837(2) 0.0232(6) Uani 1 1 d . . .
C2 C 0.6181(2) 0.46290(18) 0.6784(2) 0.0276(7) Uani 1 1 d . . .
C3 C 0.6515(3) 0.4175(2) 0.7434(3) 0.0407(10) Uani 1 1 d . . .
C4 C 0.5798(3) 0.4044(2) 0.7871(2) 0.0403(10) Uani 1 1 d . . .
C5 C 0.5008(3) 0.44325(19) 0.7516(2) 0.0303(7) Uani 1 1 d . . .
C6 C 0.4629(3) 0.52489(19) 0.6288(2) 0.0329(8) Uani 1 1 d . . .
H6A H 0.4938 0.5388 0.5841 0.049 Uiso 1 1 calc R . .
H6B H 0.4482 0.5663 0.658 0.049 Uiso 1 1 calc R . .
H6C H 0.406 0.4999 0.6082 0.049 Uiso 1 1 calc R . .
C7 C 0.6724(3) 0.4928(2) 0.6199(3) 0.0430(10) Uani 1 1 d . . .
H7A H 0.7 0.5369 0.6406 0.065 Uiso 1 1 calc R . .
H7B H 0.6319 0.501 0.5689 0.065 Uiso 1 1 calc R . .
H7C H 0.7213 0.4603 0.6116 0.065 Uiso 1 1 calc R . .
C8 C 0.7500(3) 0.3958(3) 0.7675(4) 0.0650(17) Uani 1 1 d . . .
H8A H 0.7805 0.4275 0.8088 0.098 Uiso 1 1 calc R . .
H8B H 0.7816 0.3974 0.7207 0.098 Uiso 1 1 calc R . .
H8C H 0.7522 0.3484 0.7888 0.098 Uiso 1 1 calc R . .
C9 C 0.5898(4) 0.3680(3) 0.8668(3) 0.0631(16) Uani 1 1 d U . .
H9A H 0.6335 0.3295 0.8675 0.095 Uiso 1 1 calc R . .
H9B H 0.5297 0.3499 0.8751 0.095 Uiso 1 1 calc R . .
H9C H 0.6126 0.4009 0.9096 0.095 Uiso 1 1 calc R . .
C10 C 0.4122(4) 0.4522(2) 0.7833(3) 0.0500(13) Uani 1 1 d . . .
H10A H 0.4035 0.413 0.8183 0.075 Uiso 1 1 calc R . .
H10B H 0.361 0.4538 0.7385 0.075 Uiso 1 1 calc R . .
H10C H 0.4142 0.4956 0.8138 0.075 Uiso 1 1 calc R . .
C11 C 0.3746(2) 0.27797(17) 0.7611(2) 0.0245(6) Uani 1 1 d . A .
C12 C 0.3851(3) 0.26280(18) 0.8431(2) 0.0306(8) Uani 1 1 d . . .
H12 H 0.4408 0.2429 0.8699 0.037 Uiso 1 1 calc R . .
C13 C 0.3137(3) 0.2770(2) 0.8847(2) 0.0345(8) Uani 1 1 d . . .
H13 H 0.3209 0.2672 0.9404 0.041 Uiso 1 1 calc R . .
C14 C 0.2317(3) 0.3053(3) 0.8465(3) 0.0421(10) Uani 1 1 d . . .
H14 H 0.183 0.315 0.8756 0.051 Uiso 1 1 calc R . .
C15 C 0.2217(3) 0.3195(3) 0.7644(2) 0.0409(10) Uani 1 1 d . . .
H15 H 0.1653 0.3382 0.7375 0.049 Uiso 1 1 calc R . .
C16 C 0.2924(3) 0.3066(2) 0.7221(2) 0.0297(7) Uani 1 1 d . . .
H16 H 0.2853 0.3172 0.6666 0.036 Uiso 1 1 calc R . .
C17 C 0.7090(2) 0.31436(19) 0.5621(2) 0.0292(7) Uani 1 1 d . A .
C18 C 0.6858(2) 0.35130(19) 0.4907(3) 0.0320(8) Uani 1 1 d . . .
H18 H 0.623 0.3555 0.4669 0.038 Uiso 1 1 calc R . .
C19 C 0.7539(3) 0.3821(2) 0.4542(3) 0.0400(9) Uani 1 1 d . . .
H19 H 0.7377 0.4069 0.4054 0.048 Uiso 1 1 calc R . .
C20 C 0.8455(3) 0.3763(2) 0.4890(3) 0.0453(11) Uani 1 1 d . . .
H20 H 0.892 0.3979 0.4646 0.054 Uiso 1 1 calc R . .
C21 C 0.8691(3) 0.3395(3) 0.5589(3) 0.0519(13) Uani 1 1 d . . .
H21 H 0.9321 0.3353 0.5821 0.062 Uiso 1 1 calc R . .
C22 C 0.8016(3) 0.3081(3) 0.5961(3) 0.0421(10) Uani 1 1 d . . .
H22 H 0.8185 0.2826 0.6443 0.05 Uiso 1 1 calc R . .
C23 C 0.5475(2) 0.22709(17) 0.5395(2) 0.0263(7) Uani 1 1 d . A .
H23A H 0.5605 0.2394 0.4856 0.032 Uiso 1 1 calc R . .
H23B H 0.5643 0.1777 0.5493 0.032 Uiso 1 1 calc R . .
C24 C 0.4148(3) 0.21408(18) 0.6169(2) 0.0294(7) Uani 1 1 d . A .
H24A H 0.4304 0.1646 0.6274 0.035 Uiso 1 1 calc R . .
H24B H 0.3469 0.2186 0.6104 0.035 Uiso 1 1 calc R . .
C25 C 0.6733(3) 0.2159(2) 0.6874(2) 0.0377(9) Uani 1 1 d . A .
H25A H 0.7191 0.1881 0.6639 0.045 Uiso 1 1 calc R . .
H25B H 0.7054 0.2392 0.7361 0.045 Uiso 1 1 calc R . .
C26 C 0.5436(3) 0.2028(2) 0.7609(2) 0.0365(9) Uani 1 1 d . A .
H26A H 0.583 0.2258 0.8063 0.044 Uiso 1 1 calc R . .
H26B H 0.5067 0.1666 0.7827 0.044 Uiso 1 1 calc R . .
C27 C 0.3894(4) 0.1964(3) 0.4735(3) 0.0253(9) Uani 0.838(3) 1 d PDU A 1
H27A H 0.4063 0.1466 0.4767 0.03 Uiso 0.838(3) 1 calc PR A 1
H27B H 0.3232 0.2005 0.4777 0.03 Uiso 0.838(3) 1 calc PR A 1
C28 C 0.4063(2) 0.22577(18) 0.39575(15) 0.0286(9) Uani 0.838(3) 1 d PGDU A 1
C29 C 0.3762(3) 0.29265(18) 0.37462(19) 0.0378(12) Uani 0.838(3) 1 d PGU A 1
H29 H 0.3442 0.3187 0.4092 0.045 Uiso 0.838(3) 1 calc PR A 1
C30 C 0.3928(3) 0.32142(17) 0.3029(2) 0.0475(12) Uani 0.838(3) 1 d PGU A 1
H30 H 0.3722 0.3671 0.2885 0.057 Uiso 0.838(3) 1 calc PR A 1
C31 C 0.4396(3) 0.2833(2) 0.25231(17) 0.0510(13) Uani 0.838(3) 1 d PGU A 1
H31 H 0.451 0.303 0.2033 0.061 Uiso 0.838(3) 1 calc PR A 1
C32 C 0.4698(2) 0.2164(2) 0.27345(17) 0.0466(12) Uani 0.838(3) 1 d PGU A 1
H32 H 0.5018 0.1904 0.2389 0.056 Uiso 0.838(3) 1 calc PR A 1
C33 C 0.4532(2) 0.18766(17) 0.34516(18) 0.0378(10) Uani 0.838(3) 1 d PGU A 1
H33 H 0.4738 0.142 0.3596 0.045 Uiso 0.838(3) 1 calc PR A 1
C27B C 0.391(2) 0.2065(17) 0.4499(13) 0.025(3) Uani 0.162(3) 1 d PDU A 2
H27C H 0.4096 0.1576 0.444 0.031 Uiso 0.162(3) 1 calc PR A 2
H27D H 0.3242 0.2065 0.4516 0.031 Uiso 0.162(3) 1 calc PR A 2
C28B C 0.4057(13) 0.2442(10) 0.3763(9) 0.030(2) Uani 0.162(3) 1 d PGDU A 2
C29B C 0.4649(12) 0.2193(8) 0.3265(10) 0.032(2) Uiso 0.162(3) 1 d PGU A 2
H29B H 0.4957 0.1762 0.3381 0.038 Uiso 0.162(3) 1 calc PR A 2
C30B C 0.4792(11) 0.2574(10) 0.2597(9) 0.033(3) Uani 0.162(3) 1 d PGU A 2
H30B H 0.5197 0.2404 0.2257 0.04 Uiso 0.162(3) 1 calc PR A 2
C31B C 0.4341(13) 0.3204(10) 0.2428(9) 0.040(3) Uani 0.162(3) 1 d PGU A 2
H31B H 0.4439 0.3465 0.1972 0.048 Uiso 0.162(3) 1 calc PR A 2
C32B C 0.3749(14) 0.3453(9) 0.2926(11) 0.036(3) Uani 0.162(3) 1 d PGU A 2
H32B H 0.3441 0.3884 0.281 0.043 Uiso 0.162(3) 1 calc PR A 2
C33B C 0.3606(13) 0.3072(11) 0.3593(10) 0.034(3) Uani 0.162(3) 1 d PGU A 2
H33B H 0.3201 0.3242 0.3933 0.041 Uiso 0.162(3) 1 calc PR A 2
C34 C 0.6228(9) 0.0967(6) 0.7377(8) 0.036(2) Uani 0.60(2) 1 d PDU B 3
H34A H 0.6378 0.0971 0.7969 0.044 Uiso 0.60(2) 1 calc PR B 3
H34B H 0.6777 0.0797 0.7164 0.044 Uiso 0.60(2) 1 calc PR B 3
C35 C 0.5421(7) 0.0465(4) 0.7120(5) 0.040(2) Uani 0.60(2) 1 d PGD B 3
C36 C 0.5113(8) 0.0346(4) 0.6311(5) 0.046(3) Uani 0.60(2) 1 d PG B 3
H36 H 0.544 0.0537 0.592 0.055 Uiso 0.60(2) 1 calc PR B 3
C37 C 0.4327(9) -0.0050(3) 0.6073(4) 0.049(3) Uani 0.60(2) 1 d PG B 3
H37 H 0.4116 -0.0131 0.552 0.059 Uiso 0.60(2) 1 calc PR B 3
C38 C 0.3849(9) -0.0328(3) 0.6645(5) 0.052(3) Uani 0.60(2) 1 d PG B 3
H38 H 0.3312 -0.0599 0.6482 0.062 Uiso 0.60(2) 1 calc PR B 3
C39 C 0.4157(8) -0.0210(4) 0.7454(4) 0.055(3) Uani 0.60(2) 1 d PG B 3
H39 H 0.383 -0.04 0.7845 0.066 Uiso 0.60(2) 1 calc PR B 3
C40 C 0.4943(8) 0.0187(4) 0.7692(4) 0.046(2) Uani 0.60(2) 1 d PG B 3
H40 H 0.5154 0.0268 0.8245 0.056 Uiso 0.60(2) 1 calc PR B 3
C34B C 0.6505(13) 0.1105(9) 0.7403(14) 0.038(3) Uani 0.40(2) 1 d PDU B 4
H34C H 0.673 0.1159 0.7984 0.046 Uiso 0.40(2) 1 calc PR B 4
H34D H 0.7033 0.1005 0.7125 0.046 Uiso 0.40(2) 1 calc PR B 4
C35B C 0.5765(10) 0.0538(5) 0.7243(6) 0.028(3) Uani 0.40(2) 1 d PGD B 4
C36B C 0.5441(9) 0.0365(6) 0.6450(6) 0.034(3) Uani 0.40(2) 1 d PG B 4
H101 H 0.5708 0.0573 0.6031 0.04 Uiso 0.40(2) 1 calc PR B 4
C37B C 0.4726(11) -0.0110(6) 0.6269(7) 0.051(4) Uani 0.40(2) 1 d PG B 4
H102 H 0.4504 -0.0227 0.5727 0.061 Uiso 0.40(2) 1 calc PR B 4
C38B C 0.4335(14) -0.0413(5) 0.6881(10) 0.053(5) Uani 0.40(2) 1 d PG B 4
H103 H 0.3847 -0.0737 0.6757 0.064 Uiso 0.40(2) 1 calc PR B 4
C39B C 0.4660(16) -0.0241(5) 0.7674(9) 0.060(6) Uani 0.40(2) 1 d PG B 4
H104 H 0.4393 -0.0448 0.8093 0.072 Uiso 0.40(2) 1 calc PR B 4
C40B C 0.5374(14) 0.0235(5) 0.7855(6) 0.054(4) Uani 0.40(2) 1 d PG B 4
H105 H 0.5596 0.0352 0.8398 0.064 Uiso 0.40(2) 1 calc PR B 4
N1 N 0.44609(18) 0.23550(15) 0.54054(17) 0.0238(5) Uani 1 1 d . . .
H1 H 0.4323 0.2824 0.5328 0.029 Uiso 1 1 calc R A 1
N2 N 0.6012(3) 0.17088(18) 0.7078(2) 0.0405(8) Uani 1 1 d . . .
O2 O 0.41777(16) 0.37062(13) 0.57577(15) 0.0275(5) Uani 1 1 d . . .
O1 O 0.49807(17) 0.38267(13) 0.54166(14) 0.0270(5) Uani 1 1 d . . .
P1 P 0.62020(6) 0.28094(5) 0.61459(5) 0.02458(17) Uani 1 1 d . . .
P2 P 0.46734(6) 0.26640(4) 0.70453(5) 0.02358(17) Uani 1 1 d . . .
Ru1 Ru 0.532903(17) 0.366201(13) 0.660921(16) 0.02087(6) Uani 1 1 d . A .
S1 S 0.78684(16) 0.06230(11) 0.57954(13) 0.0224(4) Uani 0.5 1 d PDU C 5
O3 O 0.7598(8) -0.0070(5) 0.5536(6) 0.033(2) Uani 0.5 1 d PD C 5
O4 O 0.7261(6) 0.1179(4) 0.5488(6) 0.0337(16) Uani 0.5 1 d PD C 5
O5 O 0.8226(8) 0.0682(6) 0.6640(5) 0.037(2) Uani 0.5 1 d PD C 5
C41 C 0.8883(6) 0.0777(4) 0.5333(4) 0.0279(16) Uani 0.5 1 d PDU C 5
F1 F 0.9246(5) 0.1411(4) 0.5490(6) 0.0428(16) Uani 0.5 1 d PD C 5
F2 F 0.8732(5) 0.0700(4) 0.4548(4) 0.0419(16) Uani 0.5 1 d PD C 5
F3 F 0.9572(5) 0.0336(6) 0.5621(8) 0.047(2) Uani 0.5 1 d PD C 5
S2 S 0.13336(7) 0.31966(6) 0.52115(6) 0.0252(2) Uani 0.838(3) 1 d PD A 6
O6 O 0.0697(4) 0.3126(4) 0.4474(4) 0.0492(19) Uani 0.838(3) 1 d PDU A 6
O7 O 0.2235(4) 0.2909(4) 0.5197(4) 0.0362(9) Uani 0.838(3) 1 d PDU A 6
O8 O 0.0970(2) 0.30610(18) 0.59360(19) 0.0316(7) Uani 0.838(3) 1 d PD A 6
C42 C 0.1531(4) 0.4129(3) 0.5263(3) 0.0322(8) Uani 0.838(3) 1 d PDU A 6
F4 F 0.2119(2) 0.43094(15) 0.5918(2) 0.0395(7) Uani 0.838(3) 1 d PD A 6
F5 F 0.0754(3) 0.4476(2) 0.5278(3) 0.0541(10) Uani 0.838(3) 1 d PD A 6
F6 F 0.1894(3) 0.4350(2) 0.4633(2) 0.0648(11) Uani 0.838(3) 1 d PD A 6
S3 S 0.7525(4) 0.0411(4) 0.5696(3) 0.0409(12) Uani 0.25 1 d PDU D 7
O11 O 0.7930(13) 0.0444(12) 0.6528(8) 0.061(7) Uani 0.25 1 d PD D 7
O12 O 0.710(2) -0.0236(11) 0.544(2) 0.056(6) Uani 0.25 1 d PDU D 7
O10 O 0.6980(17) 0.1022(11) 0.5432(19) 0.046(8) Uani 0.25 1 d PDU D 7
C46 C 0.8496(10) 0.0524(9) 0.5177(8) 0.044(3) Uani 0.25 1 d PDU D 7
F8 F 0.8289(12) 0.0518(12) 0.4382(8) 0.082(9) Uani 0.25 1 d PD D 7
F9 F 0.9123(17) 0.0024(12) 0.5331(13) 0.079(10) Uani 0.25 1 d PD D 7
F7 F 0.8918(19) 0.1143(11) 0.5304(18) 0.105(12) Uani 0.25 1 d PD D 7
S5 S 0.7491(3) 0.0439(3) 0.5051(3) 0.0493(11) Uani 0.25 1 d PDU E 8
O13 O 0.7723(12) 0.0373(10) 0.4254(8) 0.056(4) Uani 0.25 1 d PD E 8
O14 O 0.7330(19) -0.0206(10) 0.5442(18) 0.047(6) Uani 0.25 1 d PDU E 8
O15 O 0.6904(17) 0.0997(12) 0.5217(15) 0.059(7) Uani 0.25 1 d PD E 8
C47 C 0.8591(10) 0.0695(8) 0.5631(9) 0.048(3) Uani 0.25 1 d PDU E 8
F10 F 0.8525(14) 0.0712(11) 0.6420(8) 0.079(6) Uani 0.25 1 d PD E 8
F11 F 0.8864(14) 0.1323(9) 0.5462(12) 0.045(5) Uani 0.25 1 d PD E 8
F12 F 0.9248(14) 0.0228(12) 0.5561(17) 0.049(7) Uani 0.25 1 d PD E 8
S6 S 0.1691(4) 0.3250(3) 0.4676(3) 0.0316(15) Uani 0.162(3) 1 d PD A 9
O16 O 0.1963(12) 0.3494(10) 0.3948(8) 0.042(4) Uani 0.162(3) 1 d PD A 9
O17 O 0.0774(14) 0.2958(16) 0.4591(17) 0.036(6) Uani 0.162(3) 1 d PDU A 9
O18 O 0.238(2) 0.288(2) 0.521(2) 0.0361(14) Uani 0.162(3) 1 d PDU A 9
C48 C 0.1548(14) 0.4043(8) 0.5221(11) 0.0323(10) Uani 0.162(3) 1 d PDU A 9
F13 F 0.2329(10) 0.4403(9) 0.5392(13) 0.057(5) Uani 0.162(3) 1 d PD A 9
F14 F 0.1244(15) 0.3916(10) 0.5904(10) 0.071(6) Uani 0.162(3) 1 d PD A 9
F15 F 0.0946(13) 0.4477(9) 0.4792(13) 0.059(6) Uani 0.162(3) 1 d PD A 9
O9 O 0.2979(4) 0.1233(3) 0.7191(4) 0.0574(18) Uani 0.656(10) 1 d PDU F 10
C43 C 0.2214(5) 0.1280(3) 0.6805(4) 0.0401(16) Uani 0.656(10) 1 d PDU F 10
C44 C 0.2000(5) 0.1105(4) 0.5930(4) 0.0407(17) Uani 0.656(10) 1 d PD F 10
H44A H 0.2552 0.0917 0.5751 0.061 Uiso 0.656(10) 1 calc PR F 10
H44B H 0.1802 0.1526 0.5624 0.061 Uiso 0.656(10) 1 calc PR F 10
H44C H 0.1506 0.0758 0.5844 0.061 Uiso 0.656(10) 1 calc PR F 10
C45 C 0.1421(6) 0.1542(4) 0.7186(5) 0.053(2) Uani 0.656(10) 1 d PDU F 10
H45A H 0.1629 0.1619 0.7759 0.08 Uiso 0.656(10) 1 calc PR F 10
H45B H 0.0924 0.1198 0.7114 0.08 Uiso 0.656(10) 1 calc PR F 10
H45C H 0.1195 0.1981 0.6932 0.08 Uiso 0.656(10) 1 calc PR F 10
O19 O 0.1252(9) 0.1183(8) 0.7328(7) 0.078(4) Uani 0.344(10) 1 d PDU F 11
C49 C 0.1768(7) 0.1168(7) 0.6839(6) 0.047(3) Uani 0.344(10) 1 d PDU F 11
C50 C 0.1484(12) 0.1383(9) 0.5982(7) 0.066(5) Uani 0.344(10) 1 d PD F 11
H50A H 0.086 0.1576 0.5911 0.098 Uiso 0.344(10) 1 calc PR F 11
H50B H 0.1494 0.0977 0.5633 0.098 Uiso 0.344(10) 1 calc PR F 11
H50C H 0.1913 0.1735 0.5842 0.098 Uiso 0.344(10) 1 calc PR F 11
C51 C 0.2748(9) 0.0923(10) 0.7069(11) 0.064(4) Uani 0.344(10) 1 d PDU F 11
H51A H 0.2877 0.084 0.7648 0.096 Uiso 0.344(10) 1 calc PR F 11
H51B H 0.3169 0.1279 0.6925 0.096 Uiso 0.344(10) 1 calc PR F 11
H51C H 0.2835 0.0491 0.6784 0.096 Uiso 0.344(10) 1 calc PR F 11

loop_
_atom_site_aniso_label
_atom_site_aniso_U_11
_atom_site_aniso_U_22
_atom_site_aniso_U_33
_atom_site_aniso_U_23
_atom_site_aniso_U_13
_atom_site_aniso_U_12
C1 0.0252(15) 0.0196(14) 0.0256(15) -0.0052(12) 0.0068(12) -0.0050(11)
C2 0.0239(15) 0.0254(16) 0.0326(17) -0.0119(14) 0.0018(13) -0.0048(12)
C3 0.035(2) 0.0314(19) 0.047(2) -0.0171(17) -0.0176(17) -0.0018(16)
C4 0.057(3) 0.0309(19) 0.0272(18) -0.0040(15) -0.0117(17) -0.0170(18)
C5 0.041(2) 0.0241(16) 0.0254(16) -0.0068(13) 0.0053(14) -0.0120(14)
C6 0.0364(19) 0.0210(16) 0.041(2) -0.0022(14) 0.0040(16) 0.0018(14)
C7 0.036(2) 0.039(2) 0.059(3) -0.019(2) 0.0204(19) -0.0173(17)
C8 0.041(2) 0.059(3) 0.081(4) -0.027(3) -0.035(3) 0.005(2)
C9 0.098(4) 0.048(3) 0.032(2) 0.0026(19) -0.024(2) -0.030(3)
C10 0.072(3) 0.032(2) 0.057(3) -0.019(2) 0.045(3) -0.021(2)
C11 0.0273(15) 0.0189(14) 0.0251(15) 0.0026(12) -0.0028(12) -0.0034(12)
C12 0.0393(19) 0.0197(15) 0.0285(17) 0.0040(13) -0.0074(14) -0.0041(14)
C13 0.046(2) 0.0307(18) 0.0259(17) 0.0031(14) 0.0031(15) -0.0064(16)
C14 0.042(2) 0.050(3) 0.035(2) 0.0041(19) 0.0086(17) 0.0018(19)
C15 0.033(2) 0.056(3) 0.0316(19) 0.0032(18) -0.0009(15) 0.0064(19)
C16 0.0300(17) 0.0313(18) 0.0253(16) 0.0013(14) -0.0034(13) 0.0012(14)
C17 0.0181(14) 0.0291(17) 0.0391(19) -0.0125(15) 0.0003(13) 0.0017(12)
C18 0.0215(15) 0.0268(17) 0.048(2) -0.0022(15) 0.0051(14) 0.0021(13)
C19 0.033(2) 0.032(2) 0.057(3) -0.0063(18) 0.0145(18) 0.0012(15)
C20 0.0290(19) 0.047(3) 0.063(3) -0.023(2) 0.0166(19) -0.0124(18)
C21 0.0189(17) 0.073(3) 0.062(3) -0.030(3) 0.0014(18) -0.0010(19)
C22 0.0215(16) 0.060(3) 0.042(2) -0.015(2) -0.0040(15) 0.0007(17)
C23 0.0205(14) 0.0195(14) 0.0361(18) -0.0062(13) -0.0040(12) 0.0031(11)
C24 0.0300(17) 0.0198(15) 0.0352(18) -0.0027(13) -0.0044(14) -0.0015(13)
C25 0.0310(18) 0.040(2) 0.038(2) 0.0005(17) -0.0085(15) 0.0179(16)
C26 0.040(2) 0.0315(19) 0.0340(19) 0.0089(15) -0.0053(16) 0.0128(16)
C27 0.0256(18) 0.028(2) 0.020(2) -0.0101(18) -0.004(2) -0.0047(17)
C28 0.0249(17) 0.040(2) 0.0183(18) -0.0060(16) -0.0051(14) -0.0099(17)
C29 0.040(3) 0.042(3) 0.027(2) -0.0041(19) -0.0066(19) -0.011(2)
C30 0.046(3) 0.057(3) 0.033(2) 0.004(2) -0.0131(19) -0.016(2)
C31 0.042(3) 0.080(4) 0.027(2) 0.009(2) -0.0063(18) -0.016(3)
C32 0.033(2) 0.083(4) 0.023(2) 0.000(2) -0.0011(17) -0.001(2)
C33 0.027(2) 0.059(3) 0.0248(19) -0.006(2) -0.0055(16) -0.0003(19)
C27B 0.024(5) 0.034(6) 0.016(6) -0.010(5) -0.006(6) -0.008(5)
C28B 0.026(4) 0.039(5) 0.021(4) -0.004(4) -0.004(4) -0.008(4)
C30B 0.020(5) 0.056(5) 0.024(5) 0.010(5) 0.004(4) 0.005(5)
C31B 0.029(5) 0.058(6) 0.029(5) 0.004(5) -0.006(5) -0.011(5)
C32B 0.029(6) 0.051(7) 0.026(6) -0.001(6) -0.004(5) -0.011(6)
C33B 0.030(5) 0.045(6) 0.023(5) -0.003(5) -0.006(5) -0.011(5)
C34 0.035(6) 0.025(5) 0.052(4) 0.019(4) 0.015(5) 0.014(4)
C35 0.034(5) 0.024(4) 0.058(6) 0.010(3) -0.004(4) 0.006(3)
C36 0.058(7) 0.021(4) 0.061(6) 0.006(4) 0.015(5) 0.001(4)
C37 0.068(7) 0.019(3) 0.059(5) -0.001(3) 0.004(5) 0.006(4)
C38 0.047(6) 0.036(4) 0.072(6) -0.005(4) 0.005(5) 0.007(4)
C39 0.063(7) 0.041(5) 0.066(6) -0.001(4) 0.023(5) 0.003(5)
C40 0.053(6) 0.044(5) 0.042(4) 0.006(4) 0.008(4) 0.009(5)
C34B 0.030(8) 0.027(6) 0.059(6) 0.017(5) 0.010(6) 0.001(5)
C35B 0.033(7) 0.019(4) 0.030(5) 0.004(4) 0.001(5) -0.001(5)
C36B 0.037(7) 0.024(5) 0.042(7) 0.001(4) 0.012(5) -0.005(5)
C37B 0.063(10) 0.044(8) 0.048(8) -0.011(6) 0.011(7) 0.006(7)
C38B 0.055(11) 0.028(6) 0.083(11) -0.004(6) 0.028(9) -0.017(6)
C39B 0.085(15) 0.037(7) 0.068(10) 0.014(7) 0.045(10) -0.013(8)
C40B 0.074(13) 0.029(6) 0.060(9) 0.009(6) 0.016(8) 0.007(7)
N1 0.0190(12) 0.0200(12) 0.0295(14) -0.0055(11) -0.0051(10) 0.0010(10)
N2 0.045(2) 0.0291(16) 0.0447(19) 0.0106(15) -0.0020(15) 0.0185(15)
O2 0.0194(10) 0.0263(12) 0.0331(12) 0.0023(10) -0.0072(9) 0.0018(9)
O1 0.0276(12) 0.0273(12) 0.0247(11) -0.0002(9) 0.0001(9) 0.0035(9)
P1 0.0175(3) 0.0237(4) 0.0293(4) -0.0037(3) -0.0061(3) 0.0048(3)
P2 0.0240(4) 0.0185(4) 0.0248(4) 0.0021(3) -0.0066(3) 0.0010(3)
Ru1 0.01877(11) 0.01810(11) 0.02308(11) -0.00240(9) -0.00477(8) -0.00012(9)
S1 0.0330(11) 0.0210(9) 0.0148(7) -0.0025(6) 0.0080(8) 0.0060(7)
O3 0.043(6) 0.028(4) 0.030(3) -0.002(3) 0.012(3) 0.001(3)
O4 0.041(4) 0.028(3) 0.033(4) -0.003(3) 0.006(3) 0.010(3)
O5 0.062(7) 0.041(4) 0.013(3) -0.002(3) 0.016(3) 0.008(4)
C41 0.039(5) 0.025(4) 0.021(3) 0.000(3) 0.010(3) 0.004(3)
F1 0.037(4) 0.037(3) 0.056(4) 0.008(3) 0.012(3) -0.003(3)
F2 0.060(5) 0.044(3) 0.023(3) 0.001(2) 0.014(3) 0.005(3)
F3 0.036(5) 0.055(4) 0.054(4) 0.018(3) 0.020(4) 0.020(4)
S2 0.0204(4) 0.0311(5) 0.0224(5) -0.0047(4) -0.0022(3) 0.0010(4)
O6 0.042(2) 0.066(4) 0.032(3) -0.012(3) -0.0169(19) 0.000(2)
O7 0.029(2) 0.0380(17) 0.0425(16) -0.0052(13) 0.0076(17) 0.0082(17)
O8 0.0241(14) 0.0390(18) 0.0317(16) 0.0032(13) 0.0044(12) -0.0006(13)
C42 0.042(2) 0.029(2) 0.0256(17) 0.0018(15) 0.0062(15) 0.0053(17)
F4 0.0410(17) 0.0305(14) 0.0442(17) -0.0078(13) -0.0016(14) -0.0041(12)
F5 0.047(2) 0.0405(19) 0.072(3) 0.006(2) -0.0002(19) 0.0194(15)
F6 0.097(3) 0.056(2) 0.047(2) 0.0171(17) 0.031(2) -0.013(2)
S3 0.047(3) 0.054(4) 0.026(2) 0.016(2) 0.018(2) 0.032(2)
O11 0.044(11) 0.092(18) 0.049(11) 0.041(11) 0.014(8) 0.033(11)
O12 0.041(14) 0.060(10) 0.072(10) 0.002(9) 0.025(9) 0.010(8)
O10 0.048(10) 0.042(9) 0.047(10) 0.002(6) 0.004(6) 0.015(6)
C46 0.052(8) 0.042(7) 0.037(6) 0.003(6) 0.002(6) 0.012(6)
F8 0.083(15) 0.13(2) 0.046(12) 0.040(12) 0.048(12) 0.065(16)
F9 0.086(17) 0.083(17) 0.075(15) 0.002(10) 0.031(11) 0.057(14)
F7 0.063(19) 0.09(2) 0.16(3) 0.043(19) 0.006(16) 0.002(17)
S5 0.050(2) 0.048(2) 0.048(2) -0.003(2) 0.002(2) 0.010(2)
O13 0.075(12) 0.060(10) 0.037(7) -0.001(7) 0.024(9) 0.019(10)
O14 0.037(17) 0.055(12) 0.057(11) 0.032(9) 0.031(10) 0.024(9)
O15 0.055(12) 0.061(12) 0.058(14) -0.020(9) -0.003(9) 0.045(10)
C47 0.057(8) 0.041(7) 0.039(7) 0.001(6) -0.011(6) 0.004(6)
F10 0.092(15) 0.088(13) 0.047(10) -0.016(10) -0.020(9) 0.023(12)
F11 0.034(9) 0.066(12) 0.044(8) 0.021(8) 0.032(8) 0.020(9)
F12 0.040(11) 0.054(14) 0.056(12) 0.019(11) 0.019(11) 0.030(10)
S6 0.031(3) 0.030(3) 0.030(3) -0.006(2) -0.003(2) 0.001(2)
O16 0.036(9) 0.058(12) 0.032(9) -0.004(8) 0.006(7) -0.002(8)
O17 0.037(11) 0.053(13) 0.023(10) 0.007(9) 0.022(9) -0.010(10)
O18 0.029(3) 0.038(2) 0.042(2) -0.005(2) 0.007(2) 0.009(3)
C48 0.042(2) 0.030(2) 0.0256(19) 0.0019(18) 0.0062(17) 0.0053(19)
F13 0.041(9) 0.047(10) 0.079(15) -0.032(10) -0.001(9) 0.003(8)
F14 0.092(16) 0.071(14) 0.056(12) 0.007(10) 0.030(11) 0.015(12)
F15 0.054(12) 0.036(9) 0.084(16) 0.020(11) 0.000(11) 0.018(8)
O9 0.075(4) 0.036(3) 0.055(3) -0.001(3) -0.009(3) 0.001(3)
C43 0.060(4) 0.019(3) 0.044(3) -0.003(2) 0.014(3) -0.005(3)
C44 0.047(4) 0.035(3) 0.044(4) -0.009(3) 0.016(3) -0.011(3)
C45 0.083(5) 0.030(3) 0.058(4) -0.003(3) 0.045(4) -0.003(3)
O19 0.083(8) 0.063(8) 0.102(9) 0.011(7) 0.055(7) -0.004(6)
C49 0.063(7) 0.022(5) 0.062(6) 0.003(5) 0.028(6) -0.011(5)
C50 0.090(14) 0.048(9) 0.063(10) 0.002(8) 0.024(10) -0.006(9)
C51 0.075(9) 0.037(7) 0.080(9) 0.008(7) 0.011(8) -0.013(7)

loop_
_atom_type_symbol
_atom_type_description
_atom_type_scat_dispersion_real
_atom_type_scat_dispersion_imag
_atom_type_scat_source
C C 0.0033 0.0016 'International Tables Vol C Tables 4.2.6.8 and 6.1.1.4'
H H 0 0 'International Tables Vol C Tables 4.2.6.8 and 6.1.1.4'
N N 0.0061 0.0033 'International Tables Vol C Tables 4.2.6.8 and 6.1.1.4'
O O 0.0106 0.006 'International Tables Vol C Tables 4.2.6.8 and 6.1.1.4'
F F 0.0171 0.0103 'International Tables Vol C Tables 4.2.6.8 and 6.1.1.4'
P P 0.1023 0.0942 'International Tables Vol C Tables 4.2.6.8 and 6.1.1.4'
S S 0.1246 0.1234 'International Tables Vol C Tables 4.2.6.8 and 6.1.1.4'
Ru Ru -1.2594 0.8363 'International Tables Vol C Tables 4.2.6.8 and 6.1.1.4'

loop_
_geom_angle_atom_site_label_1
_geom_angle_atom_site_label_2
_geom_angle_atom_site_label_3
_geom_angle
C2 C1 C5 108.0(3)
C2 C1 C6 126.2(3)
C5 C1 C6 125.8(3)
C2 C1 Ru1 72.30(19)
C5 C1 Ru1 72.3(2)
C6 C1 Ru1 121.4(2)
C1 C2 C3 107.5(3)
C1 C2 C7 125.8(4)
C3 C2 C7 126.5(4)
C1 C2 Ru1 70.35(19)
C3 C2 Ru1 73.1(2)
C7 C2 Ru1 125.8(2)
C4 C3 C2 108.6(4)
C4 C3 C8 125.5(5)
C2 C3 C8 125.3(5)
C4 C3 Ru1 71.2(2)
C2 C3 Ru1 70.04(19)
C8 C3 Ru1 131.2(3)
C3 C4 C5 108.3(4)
C3 C4 C9 125.5(5)
C5 C4 C9 125.2(5)
C3 C4 Ru1 72.7(2)
C5 C4 Ru1 70.7(2)
C9 C4 Ru1 131.7(3)
C4 C5 C1 107.5(4)
C4 C5 C10 127.3(4)
C1 C5 C10 124.9(4)
C4 C5 Ru1 72.2(2)
C1 C5 Ru1 70.26(19)
C10 C5 Ru1 127.8(3)
C1 C6 H6A 109.5
C1 C6 H6B 109.5
H6A C6 H6B 109.5
C1 C6 H6C 109.5
H6A C6 H6C 109.5
H6B C6 H6C 109.5
C2 C7 H7A 109.5
C2 C7 H7B 109.5
H7A C7 H7B 109.5
C2 C7 H7C 109.5
H7A C7 H7C 109.5
H7B C7 H7C 109.5
C3 C8 H8A 109.5
C3 C8 H8B 109.5
H8A C8 H8B 109.5
C3 C8 H8C 109.5
H8A C8 H8C 109.5
H8B C8 H8C 109.5
C4 C9 H9A 109.5
C4 C9 H9B 109.5
H9A C9 H9B 109.5
C4 C9 H9C 109.5
H9A C9 H9C 109.5
H9B C9 H9C 109.5
C5 C10 H10A 109.5
C5 C10 H10B 109.5
H10A C10 H10B 109.5
C5 C10 H10C 109.5
H10A C10 H10C 109.5
H10B C10 H10C 109.5
C16 C11 C12 120.0(4)
C16 C11 P2 118.1(3)
C12 C11 P2 121.8(3)
C13 C12 C11 119.3(3)
C13 C12 H12 120.3
C11 C12 H12 120.3
C12 C13 C14 121.1(4)
C12 C13 H13 119.5
C14 C13 H13 119.5
C13 C14 C15 119.1(4)
C13 C14 H14 120.5
C15 C14 H14 120.5
C16 C15 C14 120.8(4)
C16 C15 H15 119.6
C14 C15 H15 119.6
C15 C16 C11 119.7(3)
C15 C16 H16 120.1
C11 C16 H16 120.1
C18 C17 C22 119.1(4)
C18 C17 P1 120.7(3)
C22 C17 P1 120.0(3)
C19 C18 C17 120.5(4)
C19 C18 H18 119.7
C17 C18 H18 119.7
C20 C19 C18 119.8(5)
C20 C19 H19 120.1
C18 C19 H19 120.1
C21 C20 C19 120.1(4)
C21 C20 H20 119.9
C19 C20 H20 119.9
C20 C21 C22 120.7(4)
C20 C21 H21 119.7
C22 C21 H21 119.7
C21 C22 C17 119.7(4)
C21 C22 H22 120.2
C17 C22 H22 120.2
N1 C23 P1 113.5(2)
N1 C23 H23A 108.9
P1 C23 H23A 108.9
N1 C23 H23B 108.9
P1 C23 H23B 108.9
H23A C23 H23B 107.7
N1 C24 P2 113.1(2)
N1 C24 H24A 108.9
P2 C24 H24A 108.9
N1 C24 H24B 108.9
P2 C24 H24B 108.9
H24A C24 H24B 107.8
N2 C25 P1 108.4(2)
N2 C25 H25A 110
P1 C25 H25A 110
N2 C25 H25B 110
P1 C25 H25B 110
H25A C25 H25B 108.4
N2 C26 P2 109.2(3)
N2 C26 H26A 109.8
P2 C26 H26A 109.8
N2 C26 H26B 109.8
P2 C26 H26B 109.8
H26A C26 H26B 108.3
C28 C27 N1 109.0(4)
C28 C27 H27A 109.9
N1 C27 H27A 109.9
C28 C27 H27B 109.9
N1 C27 H27B 109.9
H27A C27 H27B 108.3
C29 C28 C33 120
C29 C28 C27 119.2(3)
C33 C28 C27 120.8(3)
C28 C29 C30 120
C28 C29 H29 120
C30 C29 H29 120
C29 C30 C31 120
C29 C30 H30 120
C31 C30 H30 120
C32 C31 C30 120
C32 C31 H31 120
C30 C31 H31 120
C31 C32 C33 120
C31 C32 H32 120
C33 C32 H32 120
C32 C33 C28 120
C32 C33 H33 120
C28 C33 H33 120
C28B C27B N1 118.8(19)
C28B C27B H27C 107.6
N1 C27B H27C 107.6
C28B C27B H27D 107.6
N1 C27B H27D 107.6
H27C C27B H27D 107
C29B C28B C33B 120
C29B C28B C27B 121.8(18)
C33B C28B C27B 118.1(18)
C28B C29B C30B 120
C28B C29B H29B 120
C30B C29B H29B 120
C29B C30B C31B 120
C29B C30B H30B 120
C31B C30B H30B 120
C32B C31B C30B 120
C32B C31B H31B 120
C30B C31B H31B 120
C31B C32B C33B 120
C31B C32B H32B 120
C33B C32B H32B 120
C32B C33B C28B 120
C32B C33B H33B 120
C28B C33B H33B 120
N2 C34 C35 112.5(8)
N2 C34 H34A 109.1
C35 C34 H34A 109.1
N2 C34 H34B 109.1
C35 C34 H34B 109.1
H34A C34 H34B 107.8
C36 C35 C40 120
C36 C35 C34 119.7(7)
C40 C35 C34 119.9(7)
C35 C36 C37 120
C35 C36 H36 120
C37 C36 H36 120
C38 C37 C36 120
C38 C37 H37 120
C36 C37 H37 120
C37 C38 C39 120
C37 C38 H38 120
C39 C38 H38 120
C40 C39 C38 120
C40 C39 H39 120
C38 C39 H39 120
C39 C40 C35 120
C39 C40 H40 120
C35 C40 H40 120
N2 C34B C35B 102.0(12)
N2 C34B H34C 111.4
C35B C34B H34C 111.4
N2 C34B H34D 111.4
C35B C34B H34D 111.4
H34C C34B H34D 109.2
C36B C35B C40B 120
C36B C35B C34B 117.6(10)
C40B C35B C34B 122.2(10)
C35B C36B C37B 120
C35B C36B H101 120
C37B C36B H101 120
C38B C37B C36B 120
C38B C37B H102 120
C36B C37B H102 120
C39B C38B C37B 120
C39B C38B H103 120
C37B C38B H103 120
C38B C39B C40B 120
C38B C39B H104 120
C40B C39B H104 120
C39B C40B C35B 120
C39B C40B H105 120
C35B C40B H105 120
C24 N1 C27 107.7(3)
C24 N1 C23 115.1(3)
C27 N1 C23 111.7(3)
C24 N1 C27B 121.2(8)
C27 N1 C27B 14.2(7)
C23 N1 C27B 106.4(12)
C24 N1 H1 107.3
C27 N1 H1 107.3
C23 N1 H1 107.3
C27B N1 H1 97.4
C34B N2 C25 103.3(7)
C34B N2 C26 114.3(9)
C25 N2 C26 114.3(3)
C34B N2 C34 18.4(5)
C25 N2 C34 120.8(6)
C26 N2 C34 107.4(5)
O1 O2 Ru1 69.03(13)
O2 O1 Ru1 70.29(14)
C17 P1 C25 107.92(19)
C17 P1 C23 104.25(17)
C25 P1 C23 102.43(18)
C17 P1 Ru1 113.53(12)
C25 P1 Ru1 117.33(14)
C23 P1 Ru1 110.04(11)
C11 P2 C26 105.09(18)
C11 P2 C24 103.73(17)
C26 P2 C24 101.28(18)
C11 P2 Ru1 117.03(11)
C26 P2 Ru1 118.04(15)
C24 P2 Ru1 109.68(12)
O1 Ru1 O2 40.69(10)
O1 Ru1 C1 90.43(11)
O2 Ru1 C1 91.13(11)
O1 Ru1 C2 92.77(12)
O2 Ru1 C2 116.25(12)
C1 Ru1 C2 37.35(12)
O1 Ru1 C5 122.10(12)
O2 Ru1 C5 102.35(13)
C1 Ru1 C5 37.48(12)
C2 Ru1 C5 62.14(13)
O1 Ru1 C4 151.71(13)
O2 Ru1 C4 138.27(15)
C1 Ru1 C4 62.13(14)
C2 Ru1 C4 61.59(14)
C5 Ru1 C4 37.09(16)
O1 Ru1 C3 126.10(15)
O2 Ru1 C3 151.85(13)
C1 Ru1 C3 61.68(14)
C2 Ru1 C3 36.90(15)
C5 Ru1 C3 61.17(15)
C4 Ru1 C3 36.09(17)
O1 Ru1 P1 80.70(7)
O2 Ru1 P1 103.58(8)
C1 Ru1 P1 144.09(9)
C2 Ru1 P1 107.95(9)
C5 Ru1 P1 153.90(11)
C4 Ru1 P1 116.89(13)
C3 Ru1 P1 95.94(11)
O1 Ru1 P2 113.21(8)
O2 Ru1 P2 85.35(8)
C1 Ru1 P2 136.05(9)
C2 Ru1 P2 154.00(10)
C5 Ru1 P2 100.79(10)
C4 Ru1 P2 92.80(11)
C3 Ru1 P2 118.72(13)
P1 Ru1 P2 78.46(4)
O4 S1 O3 117.1(6)
O4 S1 O5 114.0(6)
O3 S1 O5 114.4(6)
O4 S1 C41 103.2(5)
O3 S1 C41 103.1(5)
O5 S1 C41 102.6(5)
F2 C41 F1 107.5(8)
F2 C41 F3 106.7(8)
F1 C41 F3 104.5(8)
F2 C41 S1 113.3(6)
F1 C41 S1 113.1(6)
F3 C41 S1 111.3(7)
O8 S2 O7 114.5(3)
O8 S2 O6 116.2(3)
O7 S2 O6 114.8(4)
O8 S2 C42 102.5(2)
O7 S2 C42 103.9(4)
O6 S2 C42 102.2(3)
F5 C42 F6 108.1(5)
F5 C42 F4 107.3(4)
F6 C42 F4 106.9(5)
F5 C42 S2 111.5(4)
F6 C42 S2 111.0(3)
F4 C42 S2 111.9(3)
O12 S3 O11 115.1(15)
O12 S3 O10 115.0(16)
O11 S3 O10 112.8(15)
O12 S3 C46 107.5(13)
O11 S3 C46 103.5(9)
O10 S3 C46 101.1(11)
F9 C46 F8 103.5(14)
F9 C46 F7 108.8(17)
F8 C46 F7 101.3(16)
F9 C46 S3 113.2(15)
F8 C46 S3 114.7(11)
F7 C46 S3 114.2(14)
O15 S5 O14 113.9(15)
O15 S5 O13 119.2(12)
O14 S5 O13 115.6(14)
O15 S5 C47 101.7(12)
O14 S5 C47 100.5(12)
O13 S5 C47 101.8(9)
F11 C47 F12 110.2(16)
F11 C47 F10 105.3(14)
F12 C47 F10 105.7(16)
F11 C47 S5 113.9(14)
F12 C47 S5 111.3(14)
F10 C47 S5 109.9(12)
O16 S6 O18 116.3(18)
O16 S6 O17 115.2(13)
O18 S6 O17 114.8(19)
O16 S6 C48 103.4(10)
O18 S6 C48 102.9(18)
O17 S6 C48 101.3(14)
F14 C48 F13 107.9(17)
F14 C48 F15 107.4(17)
F13 C48 F15 105.3(16)
F14 C48 S6 111.8(13)
F13 C48 S6 112.4(13)
F15 C48 S6 111.7(14)
O9 C43 C44 123.1(6)
O9 C43 C45 120.7(6)
C44 C43 C45 116.2(6)
C43 C44 H44A 109.5
C43 C44 H44B 109.5
H44A C44 H44B 109.5
C43 C44 H44C 109.5
H44A C44 H44C 109.5
H44B C44 H44C 109.5
C43 C45 H45A 109.5
C43 C45 H45B 109.5
H45A C45 H45B 109.5
C43 C45 H45C 109.5
H45A C45 H45C 109.5
H45B C45 H45C 109.5
O19 C49 C50 123.1(7)
O19 C49 C51 120.7(6)
C50 C49 C51 116.2(6)
C49 C50 H50A 109.5
C49 C50 H50B 109.5
H50A C50 H50B 109.5
C49 C50 H50C 109.5
H50A C50 H50C 109.5
H50B C50 H50C 109.5
C49 C51 H51A 109.5
C49 C51 H51B 109.5
H51A C51 H51B 109.5
C49 C51 H51C 109.5
H51A C51 H51C 109.5
H51B C51 H51C 109.5

loop_
_geom_bond_atom_site_label_1
_geom_bond_atom_site_label_2
_geom_bond_distance
C1 C2 1.425(5)
C1 C5 1.430(5)
C1 C6 1.483(5)
C1 Ru1 2.212(3)
C2 C3 1.429(6)
C2 C7 1.484(6)
C2 Ru1 2.237(3)
C3 C4 1.405(7)
C3 C8 1.499(6)
C3 Ru1 2.277(3)
C4 C5 1.430(6)
C4 C9 1.505(6)
C4 Ru1 2.258(4)
C5 C10 1.495(6)
C5 Ru1 2.238(4)
C6 H6A 0.98
C6 H6B 0.98
C6 H6C 0.98
C7 H7A 0.98
C7 H7B 0.98
C7 H7C 0.98
C8 H8A 0.98
C8 H8B 0.98
C8 H8C 0.98
C9 H9A 0.98
C9 H9B 0.98
C9 H9C 0.98
C10 H10A 0.98
C10 H10B 0.98
C10 H10C 0.98
C11 C16 1.395(5)
C11 C12 1.402(5)
C11 P2 1.800(4)
C12 C13 1.382(6)
C12 H12 0.95
C13 C14 1.385(6)
C13 H13 0.95
C14 C15 1.398(6)
C14 H14 0.95
C15 C16 1.376(6)
C15 H15 0.95
C16 H16 0.95
C17 C18 1.395(6)
C17 C22 1.396(5)
C17 P1 1.810(4)
C18 C19 1.390(6)
C18 H18 0.95
C19 C20 1.385(6)
C19 H19 0.95
C20 C21 1.374(8)
C20 H20 0.95
C21 C22 1.395(7)
C21 H21 0.95
C22 H22 0.95
C23 N1 1.503(4)
C23 P1 1.843(3)
C23 H23A 0.99
C23 H23B 0.99
C24 N1 1.496(5)
C24 P2 1.855(3)
C24 H24A 0.99
C24 H24B 0.99
C25 N2 1.454(6)
C25 P1 1.841(4)
C25 H25A 0.99
C25 H25B 0.99
C26 N2 1.464(6)
C26 P2 1.823(4)
C26 H26A 0.99
C26 H26B 0.99
C27 C28 1.488(5)
C27 N1 1.498(6)
C27 H27A 0.99
C27 H27B 0.99
C28 C29 1.39
C28 C33 1.39
C29 C30 1.39
C29 H29 0.95
C30 C31 1.39
C30 H30 0.95
C31 C32 1.39
C31 H31 0.95
C32 C33 1.39
C32 H32 0.95
C33 H33 0.95
C27B C28B 1.485(11)
C27B N1 1.71(3)
C27B H27C 0.99
C27B H27D 0.99
C28B C29B 1.39
C28B C33B 1.39
C29B C30B 1.39
C29B H29B 0.95
C30B C31B 1.39
C30B H30B 0.95
C31B C32B 1.39
C31B H31B 0.95
C32B C33B 1.39
C32B H32B 0.95
C33B H33B 0.95
C34 N2 1.532(12)
C34 C35 1.538(9)
C34 H34A 0.99
C34 H34B 0.99
C35 C36 1.39
C35 C40 1.39
C36 C37 1.39
C36 H36 0.95
C37 C38 1.39
C37 H37 0.95
C38 C39 1.39
C38 H38 0.95
C39 C40 1.39
C39 H39 0.95
C40 H40 0.95
C34B N2 1.43(2)
C34B C35B 1.536(11)
C34B H34C 0.99
C34B H34D 0.99
C35B C36B 1.39
C35B C40B 1.39
C36B C37B 1.39
C36B H101 0.95
C37B C38B 1.39
C37B H102 0.95
C38B C39B 1.39
C38B H103 0.95
C39B C40B 1.39
C39B H104 0.95
C40B H105 0.95
N1 H1 0.93
O2 O1 1.414(4)
O2 Ru1 2.041(2)
O1 Ru1 2.025(2)
P1 Ru1 2.2974(9)
P2 Ru1 2.3224(9)
S1 O4 1.437(7)
S1 O3 1.441(8)
S1 O5 1.445(8)
S1 C41 1.816(8)
C41 F2 1.319(9)
C41 F1 1.341(10)
C41 F3 1.352(10)
S2 O8 1.437(3)
S2 O7 1.441(5)
S2 O6 1.441(5)
S2 C42 1.818(5)
C42 F5 1.328(6)
C42 F6 1.334(6)
C42 F4 1.338(6)
S3 O12 1.428(14)
S3 O11 1.440(13)
S3 O10 1.452(13)
S3 C46 1.806(12)
C46 F9 1.329(15)
C46 F8 1.330(14)
C46 F7 1.345(15)
S5 O15 1.434(12)
S5 O14 1.444(14)
S5 O13 1.447(11)
S5 C47 1.819(12)
C47 F11 1.321(15)
C47 F12 1.339(14)
C47 F10 1.354(14)
S6 O16 1.433(12)
S6 O18 1.435(15)
S6 O17 1.448(15)
S6 C48 1.813(14)
C48 F14 1.326(16)
C48 F13 1.333(15)
C48 F15 1.343(16)
O9 C43 1.209(8)
C43 C44 1.501(8)
C43 C45 1.507(10)
C44 H44A 0.98
C44 H44B 0.98
C44 H44C 0.98
C45 H45A 0.98
C45 H45B 0.98
C45 H45C 0.98
O19 C49 1.209(8)
C49 C50 1.501(8)
C49 C51 1.507(10)
C50 H50A 0.98
C50 H50B 0.98
C50 H50C 0.98
C51 H51A 0.98
C51 H51B 0.98
C51 H51C 0.98
